data_1518756
loop_
_publ_author_name
'Kong, Lingbing'
'Ganguly, Rakesh'
'Li, Yongxin'
'Kinjo, Rei'

_publ_section_title
;
 Diverse reactivity of a tricoordinate organoboron L2PhB: (L =
 oxazol-2-ylidene) towards alkali metal, group 9 metal, and coinage metal
 precursors
;
_journal_issue 5
_journal_name_full 'Chem. Sci.'
_journal_page_first 2893
_journal_paper_doi 10.1039/C5SC00404G
_journal_volume 6
_journal_year 2015
_chemical_formula_sum 'C53 H79 Au B Cl N4 O4'
_chemical_formula_weight 1079.42
_space_group_crystal_system monoclinic
_space_group_IT_number 14
_space_group_name_Hall '-P 2ybc'
_space_group_name_H-M_alt 'P 1 21/c 1'
_symmetry_space_group_name_Hall '-P 2ybc'
_symmetry_space_group_name_H-M 'P 1 21/c 1'
_atom_sites_solution_hydrogens geom
_audit_update_record
;
2014-07-01 deposited with the CCDC.
2015-02-22 downloaded from the CCDC.
;
_cell_angle_alpha 90
_cell_angle_beta 100.935(6)
_cell_angle_gamma 90
_cell_formula_units_Z 4
_cell_length_a 15.396(2)
_cell_length_b 14.4925(19)
_cell_length_c 24.966(4)
_cell_measurement_reflns_used 9708
_cell_measurement_temperature 103.(2)
_cell_measurement_theta_max 25.0081
_cell_measurement_theta_min 2.7174
_cell_volume 5469.4(13)
_computing_cell_refinement 'SAINT V8.34A (Bruker AXS Inc., 2013)'
_computing_data_collection 'APEX2 (Bruker AXS Inc., 2013)'
_computing_data_reduction 'SAINT V8.34A (Bruker AXS Inc., 2013)'
_computing_molecular_graphics 'XP (Bruker AXS Inc., 2013)'
_computing_publication_material 'APEX2 (Bruker AXS Inc., 2013)'
_computing_structure_refinement 'SHELXL-2013 (Sheldrick, 2013)'
_diffrn_ambient_temperature 103.(2)
_diffrn_detector_area_resol_mean 8.3333
_diffrn_measured_fraction_theta_full 0.990
_diffrn_measured_fraction_theta_max 0.990
_diffrn_measurement_device_type 'CCD area detector'
_diffrn_measurement_method 'phi and omega scans'
_diffrn_radiation_monochromator graphite
_diffrn_radiation_type MoK\a
_diffrn_radiation_wavelength 0.71073
_diffrn_reflns_av_R_equivalents 0.1218
_diffrn_reflns_av_unetI/netI 0.1675
_diffrn_reflns_limit_h_max 17
_diffrn_reflns_limit_h_min -18
_diffrn_reflns_limit_k_max 17
_diffrn_reflns_limit_k_min -17
_diffrn_reflns_limit_l_max 29
_diffrn_reflns_limit_l_min -29
_diffrn_reflns_number 107465
_diffrn_reflns_theta_full 25.02
_diffrn_reflns_theta_max 25.02
_diffrn_reflns_theta_min 1.95
_diffrn_source 'fine-focus sealed tube'
_exptl_absorpt_coefficient_mu 2.783
_exptl_absorpt_correction_T_max 0.95
_exptl_absorpt_correction_T_min 0.60
_exptl_absorpt_correction_type multi-scan
_exptl_absorpt_process_details TWINABS
_exptl_crystal_colour colourless
_exptl_crystal_density_diffrn 1.311
_exptl_crystal_density_method 'not measured'
_exptl_crystal_description plate
_exptl_crystal_F_000 2232
_exptl_crystal_size_max 0.360
_exptl_crystal_size_mid 0.120
_exptl_crystal_size_min 0.020
_refine_diff_density_max 3.610
_refine_diff_density_min -2.353
_refine_ls_extinction_method none
_refine_ls_goodness_of_fit_ref 1.126
_refine_ls_hydrogen_treatment constr
_refine_ls_matrix_type full
_refine_ls_number_parameters 704
_refine_ls_number_reflns 9566
_refine_ls_number_restraints 1032
_refine_ls_restrained_S_all 1.077
_refine_ls_R_factor_all 0.1174
_refine_ls_R_factor_gt 0.0756
_refine_ls_shift/su_max 0.000
_refine_ls_shift/su_mean 0.000
_refine_ls_structure_factor_coef Fsqd
_refine_ls_weighting_details 'w=1/[\s^2^(Fo^2^)+(0.0308P)^2^+56.3246P] where P=(Fo^2^+2Fc^2^)/3'
_refine_ls_weighting_scheme calc
_refine_ls_wR_factor_gt 0.1671
_refine_ls_wR_factor_ref 0.1768
_reflns_number_gt 5841
_reflns_number_total 9566
_reflns_threshold_expression 'I > 2\s(I)'
_cod_data_source_file c5sc00404g2.cif
_cod_data_source_block I
_cod_depositor_comments 'Adding full bibliography for 1518755--1518759.cif.'
_cod_database_code 1518756

loop_
_space_group_symop_operation_xyz
'x, y, z'
'-x, y+1/2, -z+1/2'
'-x, -y, -z'
'x, -y-1/2, z-1/2'

loop_
_atom_site_type_symbol
_atom_site_label
_atom_site_fract_x
_atom_site_fract_y
_atom_site_fract_z
_atom_site_U_iso_or_equiv
_atom_site_adp_type
_atom_site_calc_flag
_atom_site_refinement_flags_adp
_atom_site_refinement_flags_occupancy
_atom_site_refinement_flags_posn
_atom_site_occupancy
_atom_site_disorder_assembly
_atom_site_disorder_group
Au Au1 0.22027(3) 0.05508(3) 0.30787(2) 0.03812(16) Uani d U . . 1.0 . .
B B1 0.1692(8) 0.1266(8) 0.3717(5) 0.034(2) Uani d U . . 1.0 . .
C C1 0.0649(7) 0.1136(7) 0.3659(4) 0.035(2) Uani d U . . 1.0 . .
C C2 0.2136(7) 0.0642(7) 0.4208(4) 0.035(2) Uani d U . . 1.0 . .
C C3 0.1966(7) 0.2367(7) 0.3795(5) 0.038(2) Uani d U . . 1.0 . .
C C4 0.2708(7) -0.0119(7) 0.2473(4) 0.034(2) Uani d U . . 1.0 . .
C C40 0.3762(15) 0.1030(13) 0.2368(9) 0.047(4) Uani d U P D 0.42(3) A 1
C C5 0.456(2) 0.1031(19) 0.2746(15) 0.047(4) Uani d U P D 0.42(3) A 1
C C6 0.493(2) 0.016(2) 0.3044(14) 0.044(5) Uani d U P D 0.42(3) A 1
H H6 0.4633 -0.038 0.2834 0.053 Uiso calc U P R 0.42(3) A 1
C C7 0.593(2) 0.005(3) 0.3082(15) 0.044(7) Uani d U P D 0.42(3) A 1
H H7A 0.6062 0.0013 0.2714 0.066 Uiso calc U P R 0.42(3) A 1
H H7B 0.6133 -0.0509 0.3285 0.066 Uiso calc U P R 0.42(3) A 1
H H7C 0.6234 0.0589 0.3271 0.066 Uiso calc U P R 0.42(3) A 1
C C8 0.468(3) 0.014(3) 0.3604(15) 0.053(7) Uani d U P D 0.42(3) A 1
H H8A 0.5009 0.0618 0.3834 0.079 Uiso calc U P R 0.42(3) A 1
H H8B 0.4827 -0.0467 0.3771 0.079 Uiso calc U P R 0.42(3) A 1
H H8C 0.4043 0.025 0.3568 0.079 Uiso calc U P R 0.42(3) A 1
C C9 0.493(2) 0.190(2) 0.2901(17) 0.052(6) Uani d U P D 0.42(3) A 1
H H9 0.5473 0.1938 0.3152 0.063 Uiso calc U P R 0.42(3) A 1
C C10 0.450(2) 0.269(2) 0.2689(15) 0.059(6) Uani d U P D 0.42(3) A 1
H H10 0.4748 0.327 0.281 0.071 Uiso calc U P R 0.42(3) A 1
C C11 0.373(2) 0.2671(18) 0.2314(15) 0.063(6) Uani d U P D 0.42(3) A 1
H H11 0.3435 0.3232 0.2196 0.075 Uiso calc U P R 0.42(3) A 1
C C12 0.337(2) 0.1807(18) 0.2096(14) 0.061(4) Uani d U P D 0.42(3) A 1
C C13 0.254(2) 0.178(2) 0.1649(12) 0.072(5) Uani d U P D 0.42(3) A 1
H H13 0.2419 0.1111 0.1559 0.087 Uiso calc U P R 0.42(3) A 1
C C14 0.272(3) 0.225(3) 0.1118(14) 0.085(8) Uani d U P D 0.42(3) A 1
H H14A 0.225 0.2091 0.0811 0.128 Uiso calc U P R 0.42(3) A 1
H H14B 0.3292 0.2039 0.1041 0.128 Uiso calc U P R 0.42(3) A 1
H H14C 0.2741 0.2923 0.1168 0.128 Uiso calc U P R 0.42(3) A 1
C C15 0.172(2) 0.218(3) 0.1822(15) 0.080(8) Uani d U P D 0.42(3) A 1
H H15A 0.1483 0.1728 0.2051 0.12 Uiso calc U P R 0.42(3) A 1
H H15B 0.127 0.2309 0.1497 0.12 Uiso calc U P R 0.42(3) A 1
H H15C 0.1874 0.2747 0.2028 0.12 Uiso calc U P R 0.42(3) A 1
C C40A 0.3795(12) 0.1030(11) 0.2303(7) 0.044(3) Uani d U P D 0.58(3) A 2
C C5A 0.4586(16) 0.1053(15) 0.2678(11) 0.048(4) Uani d U P D 0.58(3) A 2
C C6A 0.5037(16) 0.0180(17) 0.2926(11) 0.047(5) Uani d U P D 0.58(3) A 2
H H6A 0.4745 -0.036 0.2715 0.056 Uiso calc U P R 0.58(3) A 2
C C7A 0.6024(17) 0.018(2) 0.2886(14) 0.061(7) Uani d U P D 0.58(3) A 2
H H7A1 0.6306 0.0742 0.3048 0.091 Uiso calc U P R 0.58(3) A 2
H H7A2 0.608 0.0141 0.2502 0.091 Uiso calc U P R 0.58(3) A 2
H H7A3 0.6315 -0.036 0.3082 0.091 Uiso calc U P R 0.58(3) A 2
C C8A 0.492(2) 0.008(2) 0.3510(12) 0.061(7) Uani d U P D 0.58(3) A 2
H H8A1 0.5133 0.0646 0.3712 0.091 Uiso calc U P R 0.58(3) A 2
H H8A2 0.5264 -0.0447 0.3678 0.091 Uiso calc U P R 0.58(3) A 2
H H8A3 0.4295 -0.0009 0.352 0.091 Uiso calc U P R 0.58(3) A 2
C C9A 0.5013(19) 0.1900(16) 0.2787(13) 0.055(5) Uani d U P D 0.58(3) A 2
H H9A 0.5551 0.1935 0.3045 0.066 Uiso calc U P R 0.58(3) A 2
C C10A 0.4660(18) 0.2685(16) 0.2521(12) 0.065(6) Uani d U P D 0.58(3) A 2
H H10A 0.4943 0.3263 0.261 0.078 Uiso calc U P R 0.58(3) A 2
C C11A 0.3910(18) 0.2643(14) 0.2135(12) 0.066(5) Uani d U P D 0.58(3) A 2
H H11A 0.3704 0.3184 0.1936 0.079 Uiso calc U P R 0.58(3) A 2
C C12A 0.3422(17) 0.1799(14) 0.2019(11) 0.062(4) Uani d U P D 0.58(3) A 2
C C13A 0.2565(16) 0.1770(18) 0.1597(10) 0.074(4) Uani d U P D 0.58(3) A 2
H H13A 0.2238 0.1195 0.1657 0.089 Uiso calc U P R 0.58(3) A 2
C C14A 0.282(2) 0.171(2) 0.1021(10) 0.084(7) Uani d U P D 0.58(3) A 2
H H14D 0.229 0.1789 0.0738 0.127 Uiso calc U P R 0.58(3) A 2
H H14E 0.3087 0.1107 0.0978 0.127 Uiso calc U P R 0.58(3) A 2
H H14F 0.3248 0.2198 0.0985 0.127 Uiso calc U P R 0.58(3) A 2
C C15A 0.1961(19) 0.2600(18) 0.1639(12) 0.075(6) Uani d U P D 0.58(3) A 2
H H15D 0.186 0.2653 0.2014 0.113 Uiso calc U P R 0.58(3) A 2
H H15E 0.1393 0.2512 0.139 0.113 Uiso calc U P R 0.58(3) A 2
H H15F 0.2243 0.3165 0.154 0.113 Uiso calc U P R 0.58(3) A 2
C C16 0.1692(8) -0.1488(7) 0.2376(5) 0.042(2) Uani d U . . 1.0 . .
C C17 0.1930(8) -0.2214(7) 0.2754(5) 0.047(3) Uani d U . . 1.0 . .
C C18 0.2899(9) -0.2412(8) 0.3036(5) 0.054(3) Uani d U . . 1.0 . .
H H18 0.3299 -0.2119 0.2812 0.065 Uiso calc U . R 1.0 . .
C C19 0.3072(11) -0.1954(10) 0.3596(6) 0.080(4) Uani d U . . 1.0 . .
H H19A 0.2671 -0.2213 0.3818 0.121 Uiso calc U . R 1.0 . .
H H19B 0.297 -0.1288 0.3553 0.121 Uiso calc U . R 1.0 . .
H H19C 0.3686 -0.2067 0.3776 0.121 Uiso calc U . R 1.0 . .
C C20 0.3098(12) -0.3433(10) 0.3071(7) 0.098(5) Uani d U . . 1.0 . .
H H20A 0.3729 -0.3527 0.3217 0.148 Uiso calc U . R 1.0 . .
H H20B 0.2947 -0.3708 0.2706 0.148 Uiso calc U . R 1.0 . .
H H20C 0.2748 -0.3728 0.3313 0.148 Uiso calc U . R 1.0 . .
C C21 0.1238(9) -0.2699(8) 0.2876(5) 0.052(3) Uani d U . . 1.0 . .
H H21 0.1355 -0.3179 0.3139 0.063 Uiso calc U . R 1.0 . .
C C22 0.0380(9) -0.2524(8) 0.2637(5) 0.050(3) Uani d U . . 1.0 . .
H H22 -0.0087 -0.2883 0.2729 0.06 Uiso calc U . R 1.0 . .
C C23 0.0200(8) -0.1829(8) 0.2263(5) 0.046(3) Uani d U . . 1.0 . .
H H23 -0.0396 -0.1719 0.2092 0.056 Uiso calc U . R 1.0 . .
C C24 0.0863(7) -0.1277(7) 0.2126(4) 0.038(2) Uani d U . . 1.0 . .
C C25 0.0669(8) -0.0506(8) 0.1714(5) 0.050(3) Uani d U . . 1.0 . .
H H25 0.1222 -0.0135 0.1734 0.059 Uiso calc U . R 1.0 . .
C C26 0.0420(10) -0.0892(9) 0.1143(5) 0.071(4) Uani d U . . 1.0 . .
H H26A 0.0908 -0.1268 0.1062 0.106 Uiso calc U . R 1.0 . .
H H26B 0.03 -0.0384 0.0881 0.106 Uiso calc U . R 1.0 . .
H H26C -0.0111 -0.1276 0.1117 0.106 Uiso calc U . R 1.0 . .
C C27 -0.0037(10) 0.0125(9) 0.1844(6) 0.071(4) Uani d U . . 1.0 . .
H H27A -0.059 -0.0221 0.1821 0.107 Uiso calc U . R 1.0 . .
H H27B -0.0128 0.0635 0.1581 0.107 Uiso calc U . R 1.0 . .
H H27C 0.0147 0.0371 0.2213 0.107 Uiso calc U . R 1.0 . .
C C28 0.3462(8) -0.0463(8) 0.1814(5) 0.045(3) Uani d U . . 1.0 . .
H H28 0.3868 -0.0411 0.1572 0.054 Uiso calc U . R 1.0 . .
C C29 0.2265(6) 0.2861(7) 0.3389(5) 0.036(2) Uani d U . . 1.0 . .
H H29 0.2304 0.2569 0.3053 0.043 Uiso calc U . R 1.0 . .
C C30 0.2511(9) 0.3800(8) 0.3473(6) 0.062(4) Uani d U . . 1.0 . .
H H30 0.2722 0.4135 0.3196 0.074 Uiso calc U . R 1.0 . .
C C31 0.2444(9) 0.4226(9) 0.3957(6) 0.066(4) Uani d U . . 1.0 . .
H H31 0.2594 0.486 0.401 0.079 Uiso calc U . R 1.0 . .
C C32 0.2162(8) 0.3740(8) 0.4362(6) 0.057(3) Uani d U . . 1.0 . .
H H32 0.2131 0.4028 0.4699 0.068 Uiso calc U . R 1.0 . .
C C33 0.1923(8) 0.2827(8) 0.4274(5) 0.050(3) Uani d U . . 1.0 . .
H H33 0.172 0.25 0.4556 0.06 Uiso calc U . R 1.0 . .
C C34 0.2894(7) -0.1166(8) 0.1833(5) 0.043(3) Uani d U . . 1.0 . .
H H34 0.2827 -0.1704 0.1612 0.052 Uiso calc U . R 1.0 . .
C C35 0.2271(7) -0.0599(8) 0.4762(5) 0.045(2) Uani d U . . 1.0 . .
H H35A 0.2444 -0.1143 0.4566 0.054 Uiso calc U . R 1.0 . .
H H35B 0.2001 -0.0815 0.5069 0.054 Uiso calc U . R 1.0 . .
C C36 0.3058(8) 0.0007(8) 0.4963(5) 0.043(2) Uani d U . . 1.0 . .
C C37 0.2999(8) 0.0545(8) 0.5478(5) 0.050(3) Uani d U . . 1.0 . .
H H37A 0.3476 0.1002 0.5547 0.076 Uiso calc U . R 1.0 . .
H H37B 0.3058 0.0119 0.5788 0.076 Uiso calc U . R 1.0 . .
H H37C 0.2426 0.0859 0.5431 0.076 Uiso calc U . R 1.0 . .
C C38 0.3909(8) -0.0538(9) 0.5038(5) 0.054(3) Uani d U . . 1.0 . .
H H38A 0.399 -0.0783 0.4685 0.081 Uiso calc U . R 1.0 . .
H H38B 0.3882 -0.105 0.5291 0.081 Uiso calc U . R 1.0 . .
H H38C 0.4407 -0.0135 0.5187 0.081 Uiso calc U . R 1.0 . .
C C39 0.3632(7) 0.1329(8) 0.4423(5) 0.050(3) Uani d U . . 1.0 . .
H H39A 0.3554 0.1514 0.404 0.075 Uiso calc U . R 1.0 . .
H H39B 0.4219 0.1054 0.4539 0.075 Uiso calc U . R 1.0 . .
H H39C 0.3577 0.1872 0.4649 0.075 Uiso calc U . R 1.0 . .
C C41 -0.0770(8) 0.1631(8) 0.3645(5) 0.049(3) Uani d U . . 1.0 . .
H H41A -0.1075 0.1892 0.3292 0.059 Uiso calc U . R 1.0 . .
H H41B -0.1061 0.1863 0.3939 0.059 Uiso calc U . R 1.0 . .
C C42 -0.0779(7) 0.0584(8) 0.3628(5) 0.044(2) Uani d U . . 1.0 . .
C C43 -0.0873(9) 0.0152(9) 0.4171(5) 0.062(3) Uani d U . . 1.0 . .
H H43A -0.0839 -0.0521 0.4144 0.093 Uiso calc U . R 1.0 . .
H H43B -0.1444 0.0327 0.4259 0.093 Uiso calc U . R 1.0 . .
H H43C -0.0394 0.0373 0.4459 0.093 Uiso calc U . R 1.0 . .
C C44 -0.1477(8) 0.0209(9) 0.3172(6) 0.063(3) Uani d U . . 1.0 . .
H H44A -0.1359 0.0424 0.2821 0.094 Uiso calc U . R 1.0 . .
H H44B -0.2061 0.0425 0.3218 0.094 Uiso calc U . R 1.0 . .
H H44C -0.1463 -0.0467 0.3181 0.094 Uiso calc U . R 1.0 . .
C C45 0.0414(8) -0.0531(7) 0.3435(5) 0.046(3) Uani d U . . 1.0 . .
H H45A 0.0997 -0.0511 0.3332 0.069 Uiso calc U . R 1.0 . .
H H45B -0.0015 -0.0807 0.3138 0.069 Uiso calc U . R 1.0 . .
H H45C 0.0447 -0.0902 0.3767 0.069 Uiso calc U . R 1.0 . .
O O3 0.0571(10) 0.7844(9) 0.4555(7) 0.148(5) Uani d U . D 1.0 . .
C C46 0.1250(13) 0.7172(12) 0.4577(12) 0.160(10) Uani d U . D 1.0 . .
H H46A 0.1771 0.7341 0.4857 0.192 Uiso calc U . R 1.0 . .
H H46B 0.1436 0.7125 0.4219 0.192 Uiso calc U . R 1.0 . .
C C47 0.0873(11) 0.6293(10) 0.4717(8) 0.109(5) Uani d U . D 1.0 . .
H H47A 0.1137 0.6105 0.5094 0.13 Uiso calc U . R 1.0 . .
H H47B 0.0975 0.5799 0.4462 0.13 Uiso calc U . R 1.0 . .
C C48 -0.0088(11) 0.6484(10) 0.4666(7) 0.103(5) Uani d U . D 1.0 . .
H H48A -0.0413 0.6325 0.4296 0.123 Uiso calc U . R 1.0 . .
H H48B -0.034 0.6127 0.4938 0.123 Uiso calc U . R 1.0 . .
C C49 -0.0133(13) 0.7481(11) 0.4768(9) 0.129(7) Uani d U . D 1.0 . .
H H49A -0.0704 0.7741 0.4579 0.155 Uiso calc U . R 1.0 . .
H H49B -0.006 0.7611 0.5163 0.155 Uiso calc U . R 1.0 . .
O O4 0.4443(9) 0.9545(10) 0.0760(5) 0.121(4) Uani d U . D 1.0 . .
C C50 0.3664(12) 0.9365(15) 0.0368(8) 0.135(7) Uani d U . D 1.0 . .
H H50A 0.3468 0.9934 0.0161 0.162 Uiso calc U . R 1.0 . .
H H50B 0.3183 0.9159 0.0553 0.162 Uiso calc U . R 1.0 . .
C C51 0.3854(16) 0.8647(18) -0.0003(9) 0.185(11) Uani d U . D 1.0 . .
H H51A 0.3395 0.8159 -0.0046 0.222 Uiso calc U . R 1.0 . .
H H51B 0.3874 0.891 -0.0367 0.222 Uiso calc U . R 1.0 . .
C C52 0.4713(15) 0.8274(16) 0.0247(9) 0.169(9) Uani d U . D 1.0 . .
H H52A 0.5165 0.8439 0.0029 0.203 Uiso calc U . R 1.0 . .
H H52B 0.4685 0.7593 0.0273 0.203 Uiso calc U . R 1.0 . .
C C53 0.4930(15) 0.8683(15) 0.0789(9) 0.161(8) Uani d U . D 1.0 . .
H H53A 0.4752 0.8266 0.1063 0.193 Uiso calc U . R 1.0 . .
H H53B 0.5574 0.8798 0.0891 0.193 Uiso calc U . R 1.0 . .
Cl Cl1 0.2833(2) 0.6874(2) 0.09986(13) 0.0531(8) Uani d . . . 1.0 . .
N N1 0.0133(6) 0.0414(6) 0.3538(3) 0.0357(19) Uani d U . . 1.0 . .
N N2 0.2952(6) 0.0652(6) 0.4488(4) 0.039(2) Uani d U . . 1.0 . .
N N3 0.3347(6) 0.0162(6) 0.2205(4) 0.041(2) Uani d U . D 1.0 . .
N N4 0.2431(6) -0.0951(6) 0.2238(4) 0.040(2) Uani d U . . 1.0 . .
O O1 0.0166(5) 0.1870(5) 0.3750(3) 0.0417(18) Uani d U . . 1.0 . .
O O2 0.1661(5) -0.0016(5) 0.4396(3) 0.0393(18) Uani d U . . 1.0 . .

loop_
_atom_site_aniso_label
_atom_site_aniso_U_11
_atom_site_aniso_U_22
_atom_site_aniso_U_33
_atom_site_aniso_U_12
_atom_site_aniso_U_13
_atom_site_aniso_U_23
Au1 0.0410(3) 0.0274(2) 0.0464(3) -0.0013(2) 0.00947(19) -0.0008(2)
B1 0.035(5) 0.030(4) 0.039(5) -0.001(3) 0.010(4) 0.001(3)
C1 0.034(4) 0.032(4) 0.039(6) 0.003(3) 0.007(4) 0.004(4)
C2 0.033(4) 0.034(5) 0.039(4) -0.001(4) 0.010(3) 0.001(4)
C3 0.028(6) 0.031(4) 0.055(5) 0.003(4) 0.005(4) 0.001(3)
C4 0.034(5) 0.027(4) 0.042(5) 0.001(4) 0.006(4) 0.000(4)
C40 0.055(6) 0.035(5) 0.054(7) -0.011(4) 0.018(5) 0.000(4)
C5 0.052(6) 0.039(5) 0.055(8) -0.008(5) 0.020(6) -0.004(5)
C6 0.047(8) 0.039(6) 0.052(10) -0.007(6) 0.023(7) -0.006(6)
C7 0.049(9) 0.039(13) 0.049(15) -0.006(8) 0.025(9) -0.004(12)
C8 0.055(15) 0.056(14) 0.054(10) 0.004(12) 0.027(10) 0.000(9)
C9 0.057(8) 0.040(6) 0.063(11) -0.014(5) 0.020(8) -0.002(6)
C10 0.070(9) 0.041(6) 0.068(11) -0.010(6) 0.017(8) -0.003(6)
C11 0.075(9) 0.040(6) 0.073(10) -0.010(6) 0.012(8) 0.004(6)
C12 0.074(7) 0.039(5) 0.068(8) -0.011(5) 0.008(6) 0.008(5)
C13 0.086(8) 0.048(8) 0.076(8) -0.012(7) -0.001(7) 0.015(7)
C14 0.106(14) 0.067(16) 0.079(10) -0.005(13) 0.006(10) 0.023(10)
C15 0.087(10) 0.068(17) 0.078(15) -0.006(10) -0.001(10) 0.014(13)
C40A 0.053(6) 0.034(4) 0.049(7) -0.010(4) 0.020(5) -0.001(4)
C5A 0.052(6) 0.038(5) 0.056(8) -0.007(4) 0.018(5) -0.004(5)
C6A 0.047(8) 0.036(6) 0.060(10) -0.008(6) 0.016(7) -0.005(6)
C7A 0.050(8) 0.056(13) 0.080(16) -0.005(7) 0.020(9) -0.005(12)
C8A 0.054(14) 0.064(13) 0.067(10) 0.001(11) 0.017(9) 0.005(8)
C9A 0.060(8) 0.041(5) 0.065(10) -0.014(5) 0.015(8) -0.001(6)
C10A 0.076(9) 0.040(6) 0.076(11) -0.015(6) 0.009(8) 0.004(6)
C11A 0.079(8) 0.041(6) 0.076(10) -0.016(5) 0.007(8) 0.011(6)
C12A 0.072(7) 0.040(5) 0.070(7) -0.014(5) 0.007(6) 0.012(5)
C13A 0.087(8) 0.047(7) 0.080(8) -0.012(6) -0.004(6) 0.015(6)
C14A 0.121(14) 0.047(13) 0.078(9) 0.000(12) 0.002(8) 0.013(8)
C15A 0.088(11) 0.049(10) 0.080(13) -0.009(9) -0.004(9) 0.014(9)
C16 0.040(4) 0.033(5) 0.053(6) -0.005(4) 0.006(4) -0.008(4)
C17 0.057(5) 0.028(5) 0.054(6) -0.019(4) 0.005(4) -0.008(4)
C18 0.061(6) 0.040(6) 0.060(6) -0.012(5) 0.006(5) -0.003(5)
C19 0.097(11) 0.065(9) 0.071(7) 0.003(8) -0.005(7) -0.014(6)
C20 0.118(13) 0.053(6) 0.111(12) 0.009(7) -0.013(10) -0.012(6)
C21 0.057(5) 0.035(6) 0.064(7) -0.013(4) 0.011(5) 0.001(5)
C22 0.054(6) 0.040(6) 0.059(7) -0.012(5) 0.016(5) -0.012(5)
C23 0.044(6) 0.038(5) 0.059(6) -0.006(4) 0.014(5) -0.016(4)
C24 0.039(5) 0.030(4) 0.047(5) -0.003(4) 0.008(4) -0.016(4)
C25 0.055(7) 0.037(5) 0.054(5) -0.001(5) 0.005(5) -0.004(4)
C26 0.103(11) 0.049(7) 0.057(6) 0.009(7) 0.004(6) -0.005(5)
C27 0.081(9) 0.057(7) 0.077(9) 0.017(7) 0.017(7) -0.004(6)
C28 0.044(6) 0.044(5) 0.048(6) -0.002(4) 0.007(5) -0.006(4)
C29 0.017(6) 0.031(4) 0.059(6) -0.001(4) 0.003(5) 0.006(4)
C30 0.074(9) 0.035(5) 0.074(7) -0.011(5) 0.009(6) 0.006(4)
C31 0.073(10) 0.039(6) 0.082(7) -0.007(6) 0.009(6) -0.005(5)
C32 0.057(8) 0.039(5) 0.073(7) -0.001(5) 0.007(6) -0.012(5)
C33 0.051(8) 0.040(5) 0.058(6) 0.001(5) 0.008(5) -0.005(4)
C34 0.039(6) 0.036(5) 0.053(6) 0.003(4) 0.005(5) -0.008(4)
C35 0.045(5) 0.042(5) 0.048(5) 0.000(4) 0.010(4) 0.010(4)
C36 0.038(5) 0.045(5) 0.048(5) 0.001(4) 0.009(4) 0.011(4)
C37 0.048(7) 0.052(6) 0.051(5) 0.000(6) 0.010(5) 0.007(5)
C38 0.043(6) 0.058(7) 0.062(7) 0.006(5) 0.012(5) 0.016(6)
C39 0.031(6) 0.046(6) 0.072(8) 0.001(5) 0.009(5) 0.017(6)
C41 0.037(5) 0.037(5) 0.073(8) 0.004(4) 0.012(5) 0.004(5)
C42 0.032(4) 0.034(5) 0.069(6) 0.005(4) 0.015(4) 0.003(4)
C43 0.056(8) 0.055(7) 0.082(7) 0.015(6) 0.030(6) 0.013(5)
C44 0.048(7) 0.046(7) 0.090(7) -0.004(5) 0.003(5) 0.005(6)
C45 0.050(7) 0.033(5) 0.056(7) 0.000(5) 0.013(6) -0.001(5)
O3 0.148(12) 0.095(8) 0.205(15) -0.024(7) 0.045(11) 0.024(8)
C46 0.144(12) 0.094(10) 0.25(3) -0.028(8) 0.060(13) 0.015(12)
C47 0.125(11) 0.084(8) 0.118(14) -0.025(8) 0.025(10) -0.009(8)
C48 0.129(11) 0.080(8) 0.101(13) -0.018(8) 0.024(10) 0.011(8)
C49 0.142(12) 0.082(9) 0.168(18) -0.023(8) 0.039(12) 0.004(9)
O4 0.118(10) 0.149(10) 0.103(9) 0.016(8) 0.041(7) 0.006(8)
C50 0.134(12) 0.153(16) 0.117(13) 0.034(11) 0.020(9) -0.004(11)
C51 0.176(17) 0.21(2) 0.165(14) 0.067(14) 0.009(12) -0.042(15)
C52 0.160(17) 0.169(16) 0.177(16) 0.047(14) 0.025(12) -0.017(14)
C53 0.145(15) 0.178(15) 0.158(14) 0.046(12) 0.023(12) -0.004(11)
Cl1 0.050(2) 0.0425(17) 0.069(2) -0.0038(15) 0.0147(16) -0.0173(15)
N1 0.034(4) 0.032(4) 0.042(5) 0.003(3) 0.008(3) 0.003(3)
N2 0.033(4) 0.038(4) 0.048(4) 0.001(3) 0.010(3) 0.006(4)
N3 0.043(5) 0.034(3) 0.046(5) -0.007(3) 0.012(4) -0.001(3)
N4 0.039(5) 0.033(4) 0.047(5) 0.000(3) 0.005(4) -0.005(3)
O1 0.036(4) 0.029(3) 0.061(5) 0.003(3) 0.012(3) 0.002(3)
O2 0.033(4) 0.035(4) 0.051(4) -0.003(3) 0.010(3) 0.009(3)

loop_
_atom_type_symbol
_atom_type_description
_atom_type_scat_dispersion_real
_atom_type_scat_dispersion_imag
_atom_type_scat_source
C C 0.0033 0.0016 'International Tables Vol C Tables 4.2.6.8 and 6.1.1.4'
H H 0.0000 0.0000 'International Tables Vol C Tables 4.2.6.8 and 6.1.1.4'
B B 0.0013 0.0007 'International Tables Vol C Tables 4.2.6.8 and 6.1.1.4'
N N 0.0061 0.0033 'International Tables Vol C Tables 4.2.6.8 and 6.1.1.4'
O O 0.0106 0.0060 'International Tables Vol C Tables 4.2.6.8 and 6.1.1.4'
Cl Cl 0.1484 0.1585 'International Tables Vol C Tables 4.2.6.8 and 6.1.1.4'
Au Au -2.0133 8.8022 'International Tables Vol C Tables 4.2.6.8 and 6.1.1.4'

loop_
_geom_angle_atom_site_label_1
_geom_angle_atom_site_label_2
_geom_angle_atom_site_label_3
_geom_angle
C4 Au1 B1 179.1(5)
C2 B1 C1 106.5(9)
C2 B1 C3 113.6(10)
C1 B1 C3 110.7(9)
C2 B1 Au1 97.7(7)
C1 B1 Au1 112.0(8)
C3 B1 Au1 115.3(7)
N1 C1 O1 109.9(9)
N1 C1 B1 132.0(10)
O1 C1 B1 118.1(9)
N2 C2 O2 110.6(9)
N2 C2 B1 129.6(10)
O2 C2 B1 119.8(9)
C33 C3 C29 117.4(10)
C33 C3 B1 121.0(10)
C29 C3 B1 121.6(10)
N3 C4 N4 104.4(9)
N3 C4 Au1 129.1(8)
N4 C4 Au1 126.5(8)
C12 C40 C5 125.0(17)
C12 C40 N3 116.2(19)
C5 C40 N3 118.6(19)
C40 C5 C9 116.6(17)
C40 C5 C6 121.9(18)
C9 C5 C6 120.8(18)
C8 C6 C5 109.4(19)
C8 C6 C7 111.(2)
C5 C6 C7 113.0(19)
C8 C6 H6 107.6
C5 C6 H6 107.6
C7 C6 H6 107.6
C6 C7 H7A 109.5
C6 C7 H7B 109.5
H7A C7 H7B 109.5
C6 C7 H7C 109.5
H7A C7 H7C 109.5
H7B C7 H7C 109.5
C6 C8 H8A 109.5
C6 C8 H8B 109.5
H8A C8 H8B 109.5
C6 C8 H8C 109.5
H8A C8 H8C 109.5
H8B C8 H8C 109.5
C10 C9 C5 119.9(19)
C10 C9 H9 120.1
C5 C9 H9 120.1
C11 C10 C9 123.(2)
C11 C10 H10 118.7
C9 C10 H10 118.7
C10 C11 C12 120.(2)
C10 C11 H11 119.9
C12 C11 H11 119.9
C40 C12 C11 114.7(17)
C40 C12 C13 123.9(19)
C11 C12 C13 121.0(18)
C12 C13 C15 114.(2)
C12 C13 C14 111.(2)
C15 C13 C14 111.(2)
C12 C13 H13 107.0
C15 C13 H13 107.0
C14 C13 H13 107.0
C13 C14 H14A 109.5
C13 C14 H14B 109.5
H14A C14 H14B 109.5
C13 C14 H14C 109.5
H14A C14 H14C 109.5
H14B C14 H14C 109.5
C13 C15 H15A 109.5
C13 C15 H15B 109.5
H15A C15 H15B 109.5
C13 C15 H15C 109.5
H15A C15 H15C 109.5
H15B C15 H15C 109.5
C12A C40A C5A 123.5(14)
C12A C40A N3 118.6(16)
C5A C40A N3 117.9(15)
C40A C5A C9A 118.2(15)
C40A C5A C6A 122.0(15)
C9A C5A C6A 119.5(15)
C8A C6A C5A 110.0(16)
C8A C6A C7A 111.1(17)
C5A C6A C7A 110.9(16)
C8A C6A H6A 108.2
C5A C6A H6A 108.2
C7A C6A H6A 108.2
C6A C7A H7A1 109.5
C6A C7A H7A2 109.5
H7A1 C7A H7A2 109.5
C6A C7A H7A3 109.5
H7A1 C7A H7A3 109.5
H7A2 C7A H7A3 109.5
C6A C8A H8A1 109.5
C6A C8A H8A2 109.5
H8A1 C8A H8A2 109.5
C6A C8A H8A3 109.5
H8A1 C8A H8A3 109.5
H8A2 C8A H8A3 109.5
C10A C9A C5A 120.4(17)
C10A C9A H9A 119.8
C5A C9A H9A 119.8
C11A C10A C9A 120.7(17)
C11A C10A H10A 119.7
C9A C10A H10A 119.7
C10A C11A C12A 121.5(17)
C10A C11A H11A 119.3
C12A C11A H11A 119.3
C40A C12A C11A 115.6(15)
C40A C12A C13A 123.5(16)
C11A C12A C13A 120.9(16)
C12A C13A C15A 112.8(18)
C12A C13A C14A 107.5(17)
C15A C13A C14A 111.6(19)
C12A C13A H13A 108.3
C15A C13A H13A 108.3
C14A C13A H13A 108.3
C13A C14A H14D 109.5
C13A C14A H14E 109.5
H14D C14A H14E 109.5
C13A C14A H14F 109.5
H14D C14A H14F 109.5
H14E C14A H14F 109.5
C13A C15A H15D 109.5
C13A C15A H15E 109.5
H15D C15A H15E 109.5
C13A C15A H15F 109.5
H15D C15A H15F 109.5
H15E C15A H15F 109.5
C24 C16 C17 125.5(11)
C24 C16 N4 118.6(10)
C17 C16 N4 115.8(10)
C21 C17 C16 114.8(12)
C21 C17 C18 122.1(11)
C16 C17 C18 123.0(10)
C20 C18 C19 112.0(12)
C20 C18 C17 112.0(11)
C19 C18 C17 108.7(11)
C20 C18 H18 108.0
C19 C18 H18 108.0
C17 C18 H18 108.0
C18 C19 H19A 109.5
C18 C19 H19B 109.5
H19A C19 H19B 109.5
C18 C19 H19C 109.5
H19A C19 H19C 109.5
H19B C19 H19C 109.5
C18 C20 H20A 109.5
C18 C20 H20B 109.5
H20A C20 H20B 109.5
C18 C20 H20C 109.5
H20A C20 H20C 109.5
H20B C20 H20C 109.5
C17 C21 C22 122.8(12)
C17 C21 H21 118.6
C22 C21 H21 118.6
C23 C22 C21 119.3(12)
C23 C22 H22 120.4
C21 C22 H22 120.4
C22 C23 C24 122.0(12)
C22 C23 H23 119.0
C24 C23 H23 119.0
C16 C24 C23 115.6(11)
C16 C24 C25 122.1(10)
C23 C24 C25 122.3(11)
C27 C25 C24 111.2(10)
C27 C25 C26 111.4(11)
C24 C25 C26 110.5(10)
C27 C25 H25 107.9
C24 C25 H25 107.9
C26 C25 H25 107.9
C25 C26 H26A 109.5
C25 C26 H26B 109.5
H26A C26 H26B 109.5
C25 C26 H26C 109.5
H26A C26 H26C 109.5
H26B C26 H26C 109.5
C25 C27 H27A 109.5
C25 C27 H27B 109.5
H27A C27 H27B 109.5
C25 C27 H27C 109.5
H27A C27 H27C 109.5
H27B C27 H27C 109.5
C34 C28 N3 107.5(10)
C34 C28 H28 126.2
N3 C28 H28 126.2
C3 C29 C30 120.2(11)
C3 C29 H29 119.9
C30 C29 H29 119.9
C31 C30 C29 119.8(12)
C31 C30 H30 120.1
C29 C30 H30 120.1
C32 C31 C30 120.3(12)
C32 C31 H31 119.9
C30 C31 H31 119.9
C31 C32 C33 119.3(13)
C31 C32 H32 120.4
C33 C32 H32 120.4
C32 C33 C3 123.0(12)
C32 C33 H33 118.5
C3 C33 H33 118.5
C28 C34 N4 106.5(10)
C28 C34 H34 126.7
N4 C34 H34 126.7
O2 C35 C36 104.7(9)
O2 C35 H35A 110.8
C36 C35 H35A 110.8
O2 C35 H35B 110.8
C36 C35 H35B 110.8
H35A C35 H35B 108.9
N2 C36 C35 98.1(9)
N2 C36 C38 112.7(9)
C35 C36 C38 111.2(10)
N2 C36 C37 109.6(9)
C35 C36 C37 114.2(10)
C38 C36 C37 110.7(10)
C36 C37 H37A 109.5
C36 C37 H37B 109.5
H37A C37 H37B 109.5
C36 C37 H37C 109.5
H37A C37 H37C 109.5
H37B C37 H37C 109.5
C36 C38 H38A 109.5
C36 C38 H38B 109.5
H38A C38 H38B 109.5
C36 C38 H38C 109.5
H38A C38 H38C 109.5
H38B C38 H38C 109.5
N2 C39 H39A 109.5
N2 C39 H39B 109.5
H39A C39 H39B 109.5
N2 C39 H39C 109.5
H39A C39 H39C 109.5
H39B C39 H39C 109.5
O1 C41 C42 104.3(9)
O1 C41 H41A 110.9
C42 C41 H41A 110.9
O1 C41 H41B 110.9
C42 C41 H41B 110.9
H41A C41 H41B 108.9
N1 C42 C44 112.6(10)
N1 C42 C41 99.6(9)
C44 C42 C41 112.5(10)
N1 C42 C43 108.5(9)
C44 C42 C43 110.4(10)
C41 C42 C43 112.8(10)
C42 C43 H43A 109.5
C42 C43 H43B 109.5
H43A C43 H43B 109.5
C42 C43 H43C 109.5
H43A C43 H43C 109.5
H43B C43 H43C 109.5
C42 C44 H44A 109.5
C42 C44 H44B 109.5
H44A C44 H44B 109.5
C42 C44 H44C 109.5
H44A C44 H44C 109.5
H44B C44 H44C 109.5
N1 C45 H45A 109.5
N1 C45 H45B 109.5
H45A C45 H45B 109.5
N1 C45 H45C 109.5
H45A C45 H45C 109.5
H45B C45 H45C 109.5
C49 O3 C46 110.3(14)
O3 C46 C47 106.3(13)
O3 C46 H46A 110.5
C47 C46 H46A 110.5
O3 C46 H46B 110.5
C47 C46 H46B 110.5
H46A C46 H46B 108.7
C46 C47 C48 104.5(12)
C46 C47 H47A 110.8
C48 C47 H47A 110.8
C46 C47 H47B 110.8
C48 C47 H47B 110.8
H47A C47 H47B 108.9
C49 C48 C47 104.3(12)
C49 C48 H48A 110.9
C47 C48 H48A 110.9
C49 C48 H48B 110.9
C47 C48 H48B 110.9
H48A C48 H48B 108.9
O3 C49 C48 103.7(13)
O3 C49 H49A 111.0
C48 C49 H49A 111.0
O3 C49 H49B 111.0
C48 C49 H49B 111.0
H49A C49 H49B 109.0
C50 O4 C53 103.6(15)
O4 C50 C51 108.9(14)
O4 C50 H50A 109.9
C51 C50 H50A 109.9
O4 C50 H50B 109.9
C51 C50 H50B 109.9
H50A C50 H50B 108.3
C52 C51 C50 105.5(13)
C52 C51 H51A 110.6
C50 C51 H51A 110.6
C52 C51 H51B 110.6
C50 C51 H51B 110.6
H51A C51 H51B 108.8
C51 C52 C53 106.1(13)
C51 C52 H52A 110.5
C53 C52 H52A 110.5
C51 C52 H52B 110.5
C53 C52 H52B 110.5
H52A C52 H52B 108.7
O4 C53 C52 106.2(14)
O4 C53 H53A 110.5
C52 C53 H53A 110.5
O4 C53 H53B 110.5
C52 C53 H53B 110.5
H53A C53 H53B 108.7
C1 N1 C45 126.5(9)
C1 N1 C42 112.4(9)
C45 N1 C42 119.9(9)
C2 N2 C39 125.3(9)
C2 N2 C36 111.3(9)
C39 N2 C36 122.3(9)
C4 N3 C28 111.1(9)
C4 N3 C40A 123.4(9)
C28 N3 C40A 125.4(9)
C4 N3 C40 116.8(9)
C28 N3 C40 132.1(10)
C4 N4 C34 110.5(9)
C4 N4 C16 123.7(9)
C34 N4 C16 125.6(9)
C1 O1 C41 110.0(8)
C2 O2 C35 107.8(8)

loop_
_geom_bond_atom_site_label_1
_geom_bond_atom_site_label_2
_geom_bond_distance
Au1 C4 2.068(10)
Au1 B1 2.170(12)
B1 C2 1.571(16)
B1 C1 1.596(16)
B1 C3 1.653(16)
C1 N1 1.314(13)
C1 O1 1.343(12)
C2 N2 1.317(13)
C2 O2 1.339(12)
C3 C33 1.381(15)
C3 C29 1.391(14)
C4 N3 1.353(13)
C4 N4 1.373(13)
C40 C12 1.39(2)
C40 C5 1.39(2)
C40 N3 1.435(18)
C5 C9 1.40(2)
C5 C6 1.52(2)
C6 C8 1.52(2)
C6 C7 1.54(2)
C6 H6 1.0
C7 H7A 0.98
C7 H7B 0.98
C7 H7C 0.98
C8 H8A 0.98
C8 H8B 0.98
C8 H8C 0.98
C9 C10 1.38(2)
C9 H9 0.95
C10 C11 1.36(2)
C10 H10 0.95
C11 C12 1.44(2)
C11 H11 0.95
C12 C13 1.52(2)
C13 C15 1.53(3)
C13 C14 1.56(3)
C13 H13 1.0
C14 H14A 0.98
C14 H14B 0.98
C14 H14C 0.98
C15 H15A 0.98
C15 H15B 0.98
C15 H15C 0.98
C40A C12A 1.386(19)
C40A C5A 1.388(18)
C40A N3 1.434(16)
C5A C9A 1.395(18)
C5A C6A 1.517(19)
C6A C8A 1.51(2)
C6A C7A 1.54(2)
C6A H6A 1.0
C7A H7A1 0.98
C7A H7A2 0.98
C7A H7A3 0.98
C8A H8A1 0.98
C8A H8A2 0.98
C8A H8A3 0.98
C9A C10A 1.38(2)
C9A H9A 0.95
C10A C11A 1.36(2)
C10A H10A 0.95
C11A C12A 1.44(2)
C11A H11A 0.95
C12A C13A 1.53(2)
C13A C15A 1.54(2)
C13A C14A 1.57(2)
C13A H13A 1.0
C14A H14D 0.98
C14A H14E 0.98
C14A H14F 0.98
C15A H15D 0.98
C15A H15E 0.98
C15A H15F 0.98
C16 C24 1.346(15)
C16 C17 1.414(16)
C16 N4 1.472(14)
C17 C21 1.359(15)
C17 C18 1.551(17)
C18 C20 1.511(18)
C18 C19 1.525(17)
C18 H18 1.0
C19 H19A 0.98
C19 H19B 0.98
C19 H19C 0.98
C20 H20A 0.98
C20 H20B 0.98
C20 H20C 0.98
C21 C22 1.366(17)
C21 H21 0.95
C22 C23 1.366(16)
C22 H22 0.95
C23 C24 1.389(15)
C23 H23 0.95
C24 C25 1.510(16)
C25 C27 1.500(16)
C25 C26 1.512(16)
C25 H25 1.0
C26 H26A 0.98
C26 H26B 0.98
C26 H26C 0.98
C27 H27A 0.98
C27 H27B 0.98
C27 H27C 0.98
C28 C34 1.350(15)
C28 N3 1.369(13)
C28 H28 0.95
C29 C30 1.417(15)
C29 H29 0.95
C30 C31 1.379(18)
C30 H30 0.95
C31 C32 1.368(17)
C31 H31 0.95
C32 C33 1.380(16)
C32 H32 0.95
C33 H33 0.95
C34 N4 1.379(13)
C34 H34 0.95
C35 O2 1.451(13)
C35 C36 1.503(16)
C35 H35A 0.99
C35 H35B 0.99
C36 N2 1.495(13)
C36 C38 1.512(16)
C36 C37 1.520(16)
C37 H37A 0.98
C37 H37B 0.98
C37 H37C 0.98
C38 H38A 0.98
C38 H38B 0.98
C38 H38C 0.98
C39 N2 1.466(13)
C39 H39A 0.98
C39 H39B 0.98
C39 H39C 0.98
C41 O1 1.456(13)
C41 C42 1.518(15)
C41 H41A 0.99
C41 H41B 0.99
C42 N1 1.484(13)
C42 C44 1.510(17)
C42 C43 1.525(16)
C43 H43A 0.98
C43 H43B 0.98
C43 H43C 0.98
C44 H44A 0.98
C44 H44B 0.98
C44 H44C 0.98
C45 N1 1.473(13)
C45 H45A 0.98
C45 H45B 0.98
C45 H45C 0.98
O3 C49 1.397(15)
O3 C46 1.422(15)
C46 C47 1.470(16)
C46 H46A 0.99
C46 H46B 0.99
C47 C48 1.486(19)
C47 H47A 0.99
C47 H47B 0.99
C48 C49 1.472(16)
C48 H48A 0.99
C48 H48B 0.99
C49 H49A 0.99
C49 H49B 0.99
O4 C50 1.422(15)
O4 C53 1.453(16)
C50 C51 1.459(17)
C50 H50A 0.99
C50 H50B 0.99
C51 C52 1.46(2)
C51 H51A 0.99
C51 H51B 0.99
C52 C53 1.457(17)
C52 H52A 0.99
C52 H52B 0.99
C53 H53A 0.99
C53 H53B 0.99
